data_4501794
loop_
_publ_author_name
'Kavuru, Padmini'
'Aboarayes, Dalia'
'Arora, Kapildev K.'
'Clarke, Heather D.'
'Kennedy, Alyssa'
'Marshall, Lissette'
'Ong, Tien Teng'
'Perman, Jason'
'Pujari, Twarita'
'Wojtas, \/Lukasz'
'Zaworotko, Michael J.'

_publ_section_title
;
 Hierarchy of Supramolecular Synthons: Persistent Hydrogen Bonds Between
 Carboxylates and Weakly Acidic Hydroxyl Moieties in Cocrystals of
 Zwitterions
;
_journal_coden_ASTM CGDEFU
_journal_issue 8
_journal_name_full 'Crystal Growth & Design'
_journal_page_first 3568
_journal_page_last 3584
_journal_paper_doi 10.1021/cg100484a
_journal_volume 10
_journal_year 2010
_chemical_absolute_configuration ad
_chemical_formula_sum 'C11 H19 N O8'
_chemical_formula_weight 293.27
_space_group_IT_number 4
_symmetry_cell_setting monoclinic
_symmetry_space_group_name_Hall 'P 2yb'
_symmetry_space_group_name_H-M 'P 1 21 1'
_atom_sites_solution_hydrogens geom
_atom_sites_solution_primary direct
_atom_sites_solution_secondary difmap
_audit_creation_method SHELXL-97
_cell_angle_alpha 90.00
_cell_angle_beta 96.479(3)
_cell_angle_gamma 90.00
_cell_formula_units_Z 2
_cell_length_a 7.2174(3)
_cell_length_b 9.1125(4)
_cell_length_c 10.4125(4)
_cell_measurement_temperature 100(2)
_cell_volume 680.44(5)
_computing_cell_refinement 'SAINT (Bruker, 2002)'
_computing_data_collection 'SMART (Bruker, 2002)'
_computing_data_reduction 'SAINT (Bruker, 2002)'
_computing_publication_material 'SHELXL-97 (Sheldrick, 1997)'
_computing_structure_refinement 'SHELXL-97 (Sheldrick, 1997)'
_computing_structure_solution 'SHELXS-97 (Sheldrick, 1990)'
_diffrn_ambient_temperature 100(2)
_diffrn_measured_fraction_theta_full 0.951
_diffrn_measured_fraction_theta_max 0.951
_diffrn_measurement_device_type 'BRUKER SMART APEXII CCD'
_diffrn_measurement_method 'omega scans'
_diffrn_radiation_monochromator graphite
_diffrn_radiation_source 'fine-focus sealed tube'
_diffrn_radiation_type CuK\a
_diffrn_radiation_wavelength 1.54178
_diffrn_reflns_av_R_equivalents 0.0295
_diffrn_reflns_av_sigmaI/netI 0.0344
_diffrn_reflns_limit_h_max 7
_diffrn_reflns_limit_h_min -8
_diffrn_reflns_limit_k_max 10
_diffrn_reflns_limit_k_min -10
_diffrn_reflns_limit_l_max 12
_diffrn_reflns_limit_l_min -12
_diffrn_reflns_number 5369
_diffrn_reflns_theta_full 66.58
_diffrn_reflns_theta_max 66.58
_diffrn_reflns_theta_min 6.17
_exptl_absorpt_coefficient_mu 1.060
_exptl_absorpt_correction_T_max 0.9014
_exptl_absorpt_correction_T_min 0.7416
_exptl_absorpt_correction_type multi-scan
_exptl_absorpt_process_details 'SADABS; (Sheldrick, 2003)'
_exptl_crystal_colour colourless
_exptl_crystal_density_diffrn 1.431
_exptl_crystal_density_method 'not measured'
_exptl_crystal_description block
_exptl_crystal_F_000 312
_exptl_crystal_size_max 0.30
_exptl_crystal_size_mid 0.20
_exptl_crystal_size_min 0.10
_refine_diff_density_max 0.130
_refine_diff_density_min -0.192
_refine_diff_density_rms 0.040
_refine_ls_abs_structure_details 'Flack H D (1983), Acta Cryst. A39, 876-881'
_refine_ls_abs_structure_Flack -0.06(18)
_refine_ls_extinction_method none
_refine_ls_goodness_of_fit_ref 1.132
_refine_ls_hydrogen_treatment mixed
_refine_ls_matrix_type full
_refine_ls_number_parameters 234
_refine_ls_number_reflns 2199
_refine_ls_number_restraints 1
_refine_ls_restrained_S_all 1.132
_refine_ls_R_factor_all 0.0312
_refine_ls_R_factor_gt 0.0282
_refine_ls_shift/su_max 0.000
_refine_ls_shift/su_mean 0.000
_refine_ls_structure_factor_coef Fsqd
_refine_ls_weighting_details 'calc w=1/[\s^2^(Fo^2^)+(0.0366P)^2^+0.0237P] where P=(Fo^2^+2Fc^2^)/3'
_refine_ls_weighting_scheme calc
_refine_ls_wR_factor_gt 0.0701
_refine_ls_wR_factor_ref 0.0712
_reflns_number_gt 2051
_reflns_number_total 2199
_reflns_threshold_expression >2sigma(I)
_cod_data_source_file cg100484a_si_003.cif
_cod_data_source_block BTNASC
_cod_original_sg_symbol_H-M P21
_cod_database_code 4501794

loop_
_symmetry_equiv_pos_as_xyz
'x, y, z'
'-x, y+1/2, -z'

loop_
_atom_site_label
_atom_site_type_symbol
_atom_site_fract_x
_atom_site_fract_y
_atom_site_fract_z
_atom_site_U_iso_or_equiv
_atom_site_adp_type
_atom_site_occupancy
_atom_site_symmetry_multiplicity
_atom_site_calc_flag
_atom_site_refinement_flags
C1 C 0.3201(3) 0.6732(2) 0.6812(2) 0.0204(4) Uani 1 1 d .
C2 C 0.5102(3) 0.6289(2) 0.72195(19) 0.0192(4) Uani 1 1 d .
C3 C 0.5527(3) 0.5188(2) 0.64483(19) 0.0191(4) Uani 1 1 d .
C4 C 0.3838(3) 0.4788(2) 0.5553(2) 0.0199(4) Uani 1 1 d .
C5 C 0.3092(3) 0.3267(2) 0.58476(19) 0.0208(4) Uani 1 1 d .
C6 C 0.1250(3) 0.2893(2) 0.5071(2) 0.0229(4) Uani 1 1 d .
C11 C 0.0350(3) 0.5483(2) -0.09836(19) 0.0198(4) Uani 1 1 d .
C12 C 0.2195(3) 0.5103(2) -0.0187(2) 0.0219(5) Uani 1 1 d .
C13 C 0.1588(4) 0.6034(3) 0.1975(2) 0.0288(5) Uani 1 1 d .
C14 C 0.3089(3) 0.7641(2) 0.0493(2) 0.0226(5) Uani 1 1 d .
C15 C 0.4753(3) 0.5527(3) 0.1475(3) 0.0287(5) Uani 1 1 d .
N1 N 0.2870(2) 0.60843(18) 0.09291(16) 0.0211(4) Uani 1 1 d .
O1 O 0.24707(19) 0.58913(14) 0.57989(14) 0.0215(3) Uani 1 1 d .
O2 O 0.2290(2) 0.76882(15) 0.72592(15) 0.0241(3) Uani 1 1 d .
O3 O 0.60038(19) 0.69618(15) 0.82679(14) 0.0220(3) Uani 1 1 d .
H2 H 0.7109 0.6660 0.8387 0.033 Uiso 1 1 calc R
O4 O 0.7054(2) 0.43726(16) 0.63999(14) 0.0224(3) Uani 1 1 d .
O5 O 0.29114(19) 0.31224(15) 0.71848(13) 0.0213(3) Uani 1 1 d .
H1 H 0.1949 0.3566 0.7356 0.032 Uiso 1 1 calc R
O6 O 0.1441(2) 0.29815(17) 0.37293(15) 0.0251(3) Uani 1 1 d .
O11 O -0.0682(2) 0.64482(17) -0.06253(14) 0.0288(4) Uani 1 1 d .
O12 O 0.0023(2) 0.46861(14) -0.19739(13) 0.0212(3) Uani 1 1 d .
H3 H 0.791(4) 0.467(3) 0.698(3) 0.032 Uiso 1 1 d .
H4 H 0.459(3) 0.451(3) 0.173(2) 0.032 Uiso 1 1 d .
H5 H 0.206(3) 0.674(3) 0.264(2) 0.032 Uiso 1 1 d .
H6 H 0.035(4) 0.281(3) 0.329(3) 0.032 Uiso 1 1 d .
H7 H 0.083(3) 0.194(3) 0.532(2) 0.025 Uiso 1 1 d .
H8 H 0.359(4) 0.825(3) 0.120(3) 0.032 Uiso 1 1 d .
H9 H 0.039(4) 0.643(3) 0.163(2) 0.032 Uiso 1 1 d .
H10 H 0.149(4) 0.505(3) 0.224(2) 0.032 Uiso 1 1 d .
H11 H 0.553(4) 0.558(3) 0.081(2) 0.032 Uiso 1 1 d .
H12 H 0.520(3) 0.611(3) 0.223(3) 0.032 Uiso 1 1 d .
H13 H 0.395(4) 0.763(3) -0.023(3) 0.032 Uiso 1 1 d .
H14 H 0.022(4) 0.365(2) 0.527(2) 0.025 Uiso 1 1 d .
H15 H 0.184(4) 0.804(3) 0.025(3) 0.032 Uiso 1 1 d .
H16 H 0.402(3) 0.479(3) 0.462(2) 0.025 Uiso 1 1 d .
H17 H 0.402(3) 0.258(3) 0.562(2) 0.025 Uiso 1 1 d .
H18 H 0.315(4) 0.511(3) -0.075(2) 0.025 Uiso 1 1 d .
H19 H 0.211(3) 0.414(3) 0.015(2) 0.025 Uiso 1 1 d .

loop_
_atom_site_aniso_label
_atom_site_aniso_U_11
_atom_site_aniso_U_22
_atom_site_aniso_U_33
_atom_site_aniso_U_23
_atom_site_aniso_U_13
_atom_site_aniso_U_12
C1 0.0225(11) 0.0160(9) 0.0229(11) 0.0035(8) 0.0041(9) -0.0012(8)
C2 0.0184(10) 0.0183(9) 0.0209(10) 0.0024(8) 0.0022(8) -0.0026(8)
C3 0.0182(11) 0.0206(10) 0.0188(10) 0.0041(8) 0.0028(8) -0.0015(8)
C4 0.0197(11) 0.0207(10) 0.0196(10) -0.0006(8) 0.0029(9) 0.0029(8)
C5 0.0198(11) 0.0212(10) 0.0212(11) -0.0001(8) 0.0021(9) 0.0016(9)
C6 0.0209(11) 0.0244(10) 0.0236(11) -0.0007(9) 0.0035(9) -0.0017(9)
C11 0.0194(11) 0.0197(10) 0.0204(10) 0.0022(9) 0.0029(8) -0.0015(8)
C12 0.0238(12) 0.0170(10) 0.0250(11) -0.0028(8) 0.0026(10) 0.0004(8)
C13 0.0359(14) 0.0267(12) 0.0242(11) -0.0003(10) 0.0053(10) -0.0084(10)
C14 0.0276(12) 0.0163(10) 0.0246(12) 0.0005(8) 0.0056(10) 0.0012(9)
C15 0.0287(13) 0.0210(11) 0.0333(13) -0.0042(10) -0.0107(11) 0.0001(9)
N1 0.0230(9) 0.0173(8) 0.0223(9) -0.0005(7) -0.0009(7) -0.0014(7)
O1 0.0203(8) 0.0186(7) 0.0249(7) -0.0006(6) -0.0006(6) 0.0024(6)
O2 0.0212(7) 0.0207(7) 0.0297(8) -0.0013(6) 0.0007(6) 0.0039(6)
O3 0.0173(7) 0.0234(7) 0.0249(8) -0.0060(6) 0.0006(6) 0.0023(6)
O4 0.0166(7) 0.0247(7) 0.0256(8) -0.0057(6) 0.0006(6) 0.0011(6)
O5 0.0205(8) 0.0222(7) 0.0210(7) 0.0030(6) 0.0022(6) 0.0030(6)
O6 0.0209(8) 0.0332(8) 0.0207(7) -0.0022(6) 0.0005(6) -0.0042(7)
O11 0.0218(8) 0.0346(8) 0.0291(8) -0.0079(7) -0.0015(7) 0.0068(7)
O12 0.0186(7) 0.0229(8) 0.0217(8) -0.0018(6) 0.0001(6) -0.0018(6)

loop_
_atom_type_symbol
_atom_type_description
_atom_type_scat_dispersion_real
_atom_type_scat_dispersion_imag
_atom_type_scat_source
C C 0.0181 0.0091 'International Tables Vol C Tables 4.2.6.8 and 6.1.1.4'
H H 0.0000 0.0000 'International Tables Vol C Tables 4.2.6.8 and 6.1.1.4'
N N 0.0311 0.0180 'International Tables Vol C Tables 4.2.6.8 and 6.1.1.4'
O O 0.0492 0.0322 'International Tables Vol C Tables 4.2.6.8 and 6.1.1.4'

loop_
_geom_angle_atom_site_label_1
_geom_angle_atom_site_label_2
_geom_angle_atom_site_label_3
_geom_angle
O2 C1 O1 121.42(19)
O2 C1 C2 128.6(2)
O1 C1 C2 109.98(16)
C3 C2 O3 134.39(19)
C3 C2 C1 107.85(18)
O3 C2 C1 117.66(17)
O4 C3 C2 133.2(2)
O4 C3 C4 117.38(17)
C2 C3 C4 109.25(18)
O1 C4 C3 104.16(15)
O1 C4 C5 109.30(16)
C3 C4 C5 112.15(17)
O1 C4 H16 109.6(14)
C3 C4 H16 115.0(14)
C5 C4 H16 106.5(14)
O5 C5 C6 109.32(17)
O5 C5 C4 110.70(16)
C6 C5 C4 113.82(17)
O5 C5 H17 108.9(14)
C6 C5 H17 108.4(14)
C4 C5 H17 105.6(14)
O6 C6 C5 109.62(17)
O6 C6 H7 112.6(14)
C5 C6 H7 110.0(14)
O6 C6 H14 107.6(13)
C5 C6 H14 110.5(13)
H7 C6 H14 106.5(18)
O11 C11 O12 126.33(19)
O11 C11 C12 121.04(17)
O12 C11 C12 112.59(17)
N1 C12 C11 118.12(17)
N1 C12 H18 105.9(15)
C11 C12 H18 108.2(14)
N1 C12 H19 107.2(15)
C11 C12 H19 108.7(15)
H18 C12 H19 108(2)
N1 C13 H5 107.4(14)
N1 C13 H9 108.6(15)
H5 C13 H9 104(2)
N1 C13 H10 107.9(16)
H5 C13 H10 117(2)
H9 C13 H10 112(2)
N1 C14 H8 110.9(15)
N1 C14 H13 107.6(15)
H8 C14 H13 111(2)
N1 C14 H15 107.4(17)
H8 C14 H15 104(2)
H13 C14 H15 116(2)
N1 C15 H4 106.9(15)
N1 C15 H11 107.1(15)
H4 C15 H11 110(2)
N1 C15 H12 109.1(15)
H4 C15 H12 110(2)
H11 C15 H12 113(2)
C15 N1 C14 108.19(17)
C15 N1 C12 106.98(16)
C14 N1 C12 111.32(16)
C15 N1 C13 108.62(18)
C14 N1 C13 109.93(17)
C12 N1 C13 111.65(17)
C1 O1 C4 108.35(14)
C2 O3 H2 109.5
C3 O4 H3 109.3(17)
C5 O5 H1 109.5
C6 O6 H6 108.8(17)

loop_
_geom_bond_atom_site_label_1
_geom_bond_atom_site_label_2
_geom_bond_distance
C1 O2 1.215(3)
C1 O1 1.361(2)
C1 C2 1.447(3)
C2 C3 1.342(3)
C2 O3 1.353(2)
C3 O4 1.335(2)
C3 C4 1.494(3)
C4 O1 1.451(2)
C4 C5 1.531(3)
C4 H16 0.99(2)
C5 O5 1.419(2)
C5 C6 1.514(3)
C5 H17 0.97(3)
C6 O6 1.422(3)
C6 H7 0.97(3)
C6 H14 1.05(3)
C11 O11 1.237(2)
C11 O12 1.262(2)
C11 C12 1.527(3)
C12 N1 1.504(3)
C12 H18 0.96(3)
C12 H19 0.94(3)
C13 N1 1.507(3)
C13 H5 0.98(3)
C13 H9 0.97(3)
C13 H10 0.94(3)
C14 N1 1.503(2)
C14 H8 0.96(3)
C14 H13 1.03(3)
C14 H15 0.98(3)
C15 N1 1.501(3)
C15 H4 0.98(3)
C15 H11 0.94(3)
C15 H12 0.97(3)
O3 H2 0.8400
O4 H3 0.86(3)
O5 H1 0.8400
O6 H6 0.88(3)

loop_
_geom_hbond_atom_site_label_D
_geom_hbond_atom_site_label_H
_geom_hbond_atom_site_label_A
_geom_hbond_distance_DH
_geom_hbond_distance_HA
_geom_hbond_distance_DA
_geom_hbond_angle_DHA
_geom_hbond_site_symmetry_A
O3 H2 O11 0.84 1.81 2.5778(19) 151.8 1_656
O5 H1 O12 0.84 1.92 2.749(2) 169.7 1_556
O4 H3 O12 0.86(3) 1.77(3) 2.592(2) 160(3) 1_656
O6 H6 O2 0.88(3) 1.93(3) 2.785(2) 164(2) 2_546
